data_4508097
loop_
_publ_author_name
'Bhattacharya, Suman'
'Saha, Binoy K.'

_publ_section_title
;
 Interaction Dependence and Similarity in Thermal Expansion of a Dimorphic
 1D Hydrogen-Bonded Organic Complex
;
_journal_issue 8
_journal_name_full 'Crystal Growth &amp; Design'
_journal_page_first 3299
_journal_paper_doi 10.1021/cg4009174
_journal_volume 13
_journal_year 2013
_chemical_formula_moiety 'C8 H8 O8, 2(C12 H10 N2)'
_chemical_formula_sum 'C32 H28 N4 O8'
_chemical_formula_weight 596.58
_chemical_name_common CBTA.BPE-Form-II
_chemical_name_systematic
;
cyclobutane-1,2,3,4-tetracarboxylic acid,
(E)-1,2-di(pyridin-4-yl)ethene complex polymorph II
;
_space_group_crystal_system triclinic
_space_group_IT_number 2
_space_group_name_Hall '-P 1'
_space_group_name_H-M_alt 'P -1'
_symmetry_space_group_name_Hall '-P 1'
_symmetry_space_group_name_H-M 'P -1'
_atom_sites_solution_hydrogens geom
_atom_sites_solution_primary direct
_atom_sites_solution_secondary difmap
_audit_creation_date 2013-04-18
_audit_creation_method
;
  Olex2 1.2
  (compiled Apr  9 2013 14:06:00, GUI svn.r4458)
;
_cell_angle_alpha 74.151(6)
_cell_angle_beta 89.959(6)
_cell_angle_gamma 71.697(7)
_cell_formula_units_Z 2
_cell_length_a 7.3413(6)
_cell_length_b 11.2894(9)
_cell_length_c 18.0267(10)
_cell_measurement_reflns_used 3205
_cell_measurement_temperature 120(6)
_cell_measurement_theta_max 29.2547
_cell_measurement_theta_min 3.5343
_cell_volume 1358.60(19)
_computing_cell_refinement
;
CrysAlisPro, Agilent Technologies,
Version 1.171.36.21 (release 14-08-2012 CrysAlis171 .NET)
(compiled Sep 14 2012,17:21:16)
;
_computing_data_collection
;
CrysAlisPro, Agilent Technologies,
Version 1.171.36.21 (release 14-08-2012 CrysAlis171 .NET)
(compiled Sep 14 2012,17:21:16)
;
_computing_data_reduction
;
CrysAlisPro, Agilent Technologies,
Version 1.171.36.21 (release 14-08-2012 CrysAlis171 .NET)
(compiled Sep 14 2012,17:21:16)
;
_computing_molecular_graphics
;
O. V. Dolomanov, L. J. Bourhis, R. J. Gildea, J. A. K. Howard and H. Puschmann,
OLEX2: a complete structure solution, refinement and analysis program.
J. Appl. Cryst. (2009). 42, 339-341.
;
_computing_publication_material
;
O. V. Dolomanov, L. J. Bourhis, R. J. Gildea, J. A. K. Howard and H. Puschmann,
OLEX2: a complete structure solution, refinement and analysis program.
J. Appl. Cryst. (2009). 42, 339-341.
;
_computing_structure_refinement
;
SHELXL, G.M. Sheldrick, Acta Cryst.
(2008). A64, 112-122
;
_computing_structure_solution
;
SHELXS, G.M. Sheldrick, Acta Cryst.
(2008). A64, 112-122
;
_diffrn_ambient_temperature 120(6)
_diffrn_detector_area_resol_mean 15.9821
_diffrn_measured_fraction_theta_full 0.9885
_diffrn_measured_fraction_theta_max 0.9173
_diffrn_measurement_details
;
  1 omega  -22.00   25.00   1.0000    5.0000
omega____ theta____ kappa____ phi______ frames
    -      -17.3397  -99.0000 -180.0000 47

  2 omega  -75.00   11.00   1.0000    5.0000
omega____ theta____ kappa____ phi______ frames
    -      -17.3397  -19.0000  120.0000 86

  3 omega  -43.00   53.00   1.0000    5.0000
omega____ theta____ kappa____ phi______ frames
    -      -17.3397   77.0000   60.0000 96

  4 omega  -81.00   10.00   1.0000    5.0000
omega____ theta____ kappa____ phi______ frames
    -      -17.3397  -77.0000  -60.0000 91

  5 omega   17.00   65.00   1.0000    5.0000
omega____ theta____ kappa____ phi______ frames
    -       19.0585   57.0000  150.0000 48

  6 omega  -39.00   51.00   1.0000    5.0000
omega____ theta____ kappa____ phi______ frames
    -      -17.3397   57.0000 -120.0000 90

  7 omega   32.00   72.00   1.0000    5.0000
omega____ theta____ kappa____ phi______ frames
    -       19.0585 -178.0000   60.0000 40
;
_diffrn_measurement_device_type 'Xcalibur, Eos'
_diffrn_measurement_method '\w scans'
_diffrn_orient_matrix_UB_11 0.0278013000
_diffrn_orient_matrix_UB_12 -0.0566222000
_diffrn_orient_matrix_UB_13 0.0322187000
_diffrn_orient_matrix_UB_21 -0.0255961000
_diffrn_orient_matrix_UB_22 0.0394760000
_diffrn_orient_matrix_UB_23 0.0254386000
_diffrn_orient_matrix_UB_31 -0.0949803000
_diffrn_orient_matrix_UB_32 -0.0029414000
_diffrn_orient_matrix_UB_33 -0.0015544000
_diffrn_radiation_monochromator graphite
_diffrn_radiation_type 'Mo K\a'
_diffrn_radiation_wavelength 0.7107
_diffrn_reflns_av_R_equivalents 0.0629
_diffrn_reflns_av_unetI/netI 0.0781
_diffrn_reflns_limit_h_max 9
_diffrn_reflns_limit_h_min -9
_diffrn_reflns_limit_k_max 14
_diffrn_reflns_limit_k_min -15
_diffrn_reflns_limit_l_max 24
_diffrn_reflns_limit_l_min -23
_diffrn_reflns_number 13310
_diffrn_reflns_theta_full 25.00
_diffrn_reflns_theta_max 29.38
_diffrn_reflns_theta_min 3.54
_diffrn_source 'Enhance (Mo) X-ray Source'
_exptl_absorpt_coefficient_mu 0.107
_exptl_absorpt_correction_T_max 1.00000
_exptl_absorpt_correction_T_min 0.54030
_exptl_absorpt_correction_type multi-scan
_exptl_absorpt_process_details
;
CrysAlisPro, Agilent Technologies,
Version 1.171.36.21 (release 14-08-2012 CrysAlis171 .NET)
(compiled Sep 14 2012,17:21:16)
Empirical absorption correction using spherical harmonics,
 implemented in SCALE3 ABSPACK scaling algorithm.
;
_exptl_crystal_colour colourless
_exptl_crystal_colour_primary colourless
_exptl_crystal_density_diffrn 1.458
_exptl_crystal_density_method 'not measured'
_exptl_crystal_description block
_exptl_crystal_F_000 624
_exptl_crystal_size_max 0.46
_exptl_crystal_size_mid 0.42
_exptl_crystal_size_min 0.18
_refine_diff_density_max 1.027
_refine_diff_density_min -0.673
_refine_diff_density_rms 0.115
_refine_ls_extinction_method none
_refine_ls_goodness_of_fit_ref 1.045
_refine_ls_hydrogen_treatment mixed
_refine_ls_matrix_type full
_refine_ls_number_parameters 432
_refine_ls_number_reflns 6193
_refine_ls_number_restraints 4
_refine_ls_restrained_S_all 1.045
_refine_ls_R_factor_all 0.1381
_refine_ls_R_factor_gt 0.1005
_refine_ls_shift/su_max 0.000
_refine_ls_shift/su_mean 0.000
_refine_ls_structure_factor_coef Fsqd
_refine_ls_weighting_details 'calc w=1/[\s^2^(Fo^2^)+(0.1863P)^2^+0.5384P] where P=(Fo^2^+2Fc^2^)/3'
_refine_ls_weighting_scheme calc
_refine_ls_wR_factor_gt 0.2728
_refine_ls_wR_factor_ref 0.3238
_reflns_number_gt 3937
_reflns_number_total 6193
_reflns_threshold_expression >2sigma(I)
_cod_data_source_file cg4009174_si_002.cif
_cod_data_source_block P1-120
_cod_original_cell_volume 1358.60(17)
_cod_database_code 4508097

loop_
_space_group_symop_id
_space_group_symop_operation_xyz
1 'x, y, z'
2 '-x, -y, -z'

loop_
_atom_site_label
_atom_site_type_symbol
_atom_site_fract_x
_atom_site_fract_y
_atom_site_fract_z
_atom_site_U_iso_or_equiv
_atom_site_adp_type
_atom_site_occupancy
_atom_site_symmetry_multiplicity
_atom_site_calc_flag
_atom_site_refinement_flags
_atom_site_disorder_assembly
_atom_site_disorder_group
O2 O 0.7287(3) 0.6888(2) 0.07062(13) 0.0337(6) Uani 1 1 d . . .
O3 O 1.0162(3) 0.2755(2) 0.17011(12) 0.0320(6) Uani 1 1 d D . .
N1 N 0.5116(4) 0.5610(3) 0.22506(14) 0.0273(6) Uani 1 1 d . . .
O4 O 1.1197(3) 0.4458(2) 0.15780(12) 0.0333(6) Uani 1 1 d . . .
O1 O 0.6267(3) 0.5155(2) 0.09772(13) 0.0352(6) Uani 1 1 d D . .
N2 N 0.0375(4) 0.7089(3) 0.68661(14) 0.0284(6) Uani 1 1 d . . .
C16 C 0.1591(4) 0.6426(3) 0.55191(16) 0.0246(6) Uani 1 1 d . . .
C2 C 0.8452(4) 0.5240(3) 0.00456(16) 0.0253(7) Uani 1 1 d . . .
H2 H 0.7626 0.5014 -0.0298 0.030 Uiso 1 1 calc R . .
C10 C 0.3811(4) 0.5082(3) 0.34698(17) 0.0269(7) Uani 1 1 d . . .
H10 H 0.3365 0.4485 0.3841 0.032 Uiso 1 1 calc R . .
C11 C 0.3835(4) 0.6237(3) 0.35991(16) 0.0238(6) Uani 1 1 d . . .
C3 C 1.0287(4) 0.4033(3) 0.04298(16) 0.0251(6) Uani 1 1 d . . .
H3A H 1.0316 0.3238 0.0279 0.030 Uiso 1 1 calc R . .
C9 C 0.4451(4) 0.4816(3) 0.27857(17) 0.0288(7) Uani 1 1 d . . .
H9 H 0.4412 0.4033 0.2697 0.035 Uiso 1 1 calc R . .
C1 C 0.7275(4) 0.5868(3) 0.06094(16) 0.0253(7) Uani 1 1 d . . .
C4 C 1.0625(4) 0.3765(3) 0.12987(16) 0.0249(6) Uani 1 1 d . . .
C14 C 0.3106(4) 0.6657(3) 0.42762(17) 0.0262(7) Uani 1 1 d . . .
H14 H 0.3207 0.7457 0.4314 0.031 Uiso 1 1 calc R . .
C12 C 0.4577(4) 0.7045(3) 0.30428(16) 0.0262(7) Uani 1 1 d . . .
H12 H 0.4656 0.7830 0.3117 0.031 Uiso 1 1 calc R . .
C15 C 0.2317(4) 0.6007(3) 0.48404(16) 0.0258(7) Uani 1 1 d . . .
H15 H 0.2214 0.5207 0.4802 0.031 Uiso 1 1 calc R . .
C13 C 0.5194(4) 0.6702(3) 0.23862(17) 0.0288(7) Uani 1 1 d . . .
H13 H 0.5697 0.7263 0.2014 0.035 Uiso 1 1 calc R . .
C19 C 0.0975(5) 0.7875(3) 0.63112(18) 0.0330(7) Uani 1 1 d . . .
H19 H 0.1010 0.8670 0.6385 0.040 Uiso 1 1 calc R . .
C18 C 0.0344(5) 0.5972(3) 0.67596(17) 0.0316(7) Uani 1 1 d . . .
H18 H -0.0102 0.5404 0.7152 0.038 Uiso 1 1 calc R . .
C17 C 0.0935(5) 0.5601(3) 0.60997(17) 0.0308(7) Uani 1 1 d . . .
H17 H 0.0893 0.4796 0.6045 0.037 Uiso 1 1 calc R . .
C20 C 0.1557(5) 0.7603(3) 0.56244(17) 0.0300(7) Uani 1 1 d . . .
H20 H 0.1927 0.8217 0.5233 0.036 Uiso 1 1 calc R . .
C32 C 0.3609(5) 0.7722(3) -0.0748(2) 0.0391(8) Uani 1 1 d . A .
H32 H 0.3242 0.7010 -0.0455 0.047 Uiso 1 1 calc R . .
C28 C 0.3365(4) 0.8796(3) -0.04836(18) 0.0315(7) Uani 1 1 d . . .
N4 N 0.4943(5) 0.8598(4) -0.1868(2) 0.0574(10) Uani 1 1 d . A .
N3 N -0.0591(4) 0.8701(4) 0.28249(18) 0.0448(8) Uani 1 1 d . A .
C22 C 0.0263(5) 0.7527(3) 0.1881(2) 0.0406(9) Uani 1 1 d . A .
H22 H 0.0310 0.6786 0.1719 0.049 Uiso 1 1 calc R . .
C23 C 0.0940(4) 0.8493(4) 0.14291(18) 0.0339(8) Uani 1 1 d . . .
C26A C 0.1799(6) 0.8216(5) 0.0731(3) 0.0285(16) Uani 0.797(16) 1 d P A 1
H26A H 0.1873 0.7412 0.0640 0.034 Uiso 0.797(16) 1 calc PR A 1
C21 C -0.0492(5) 0.7675(4) 0.2584(2) 0.0462(10) Uani 1 1 d . . .
H21 H -0.0944 0.7017 0.2894 0.055 Uiso 1 1 calc R A .
C24 C 0.0767(5) 0.9554(4) 0.1702(2) 0.0397(8) Uani 1 1 d . A .
H24 H 0.1167 1.0251 0.1409 0.048 Uiso 1 1 calc R . .
C25 C 0.0027(5) 0.9599(4) 0.2387(2) 0.0450(10) Uani 1 1 d . . .
H25 H -0.0047 1.0334 0.2560 0.054 Uiso 1 1 calc R A .
C29 C 0.3952(5) 0.9786(4) -0.0934(2) 0.0456(10) Uani 1 1 d . A .
H29 H 0.3823 1.0547 -0.0780 0.055 Uiso 1 1 calc R . .
C31 C 0.4376(6) 0.7692(4) -0.1431(2) 0.0519(11) Uani 1 1 d . . .
H31 H 0.4507 0.6945 -0.1600 0.062 Uiso 1 1 calc R A .
C27A C 0.2471(6) 0.9030(6) 0.0222(3) 0.0286(15) Uani 0.797(16) 1 d P A 1
H27A H 0.2372 0.9833 0.0319 0.034 Uiso 0.797(16) 1 calc PR A 1
C30 C 0.4762(5) 0.9641(5) -0.1642(3) 0.0621(15) Uani 1 1 d . . .
H30 H 0.5179 1.0315 -0.1956 0.074 Uiso 1 1 calc R A .
O6 O 0.7918(4) 0.9206(3) 0.40994(17) 0.0545(8) Uani 1 1 d D . .
C7 C 0.3880(5) 1.0237(3) 0.45397(18) 0.0330(7) Uani 1 1 d . . .
H7 H 0.2613 1.0120 0.4671 0.040 Uiso 1 1 calc R . .
C6 C 0.5577(5) 0.8977(3) 0.4973(2) 0.0364(8) Uani 1 1 d . . .
H6A H 0.5077 0.8296 0.5298 0.044 Uiso 1 1 calc R . .
O5 O 0.7314(4) 0.7340(3) 0.4411(2) 0.0654(9) Uani 1 1 d . . .
O8 O 0.4332(5) 1.1681(4) 0.3353(2) 0.0722(11) Uani 1 1 d D . .
C5 C 0.7050(6) 0.8419(4) 0.4469(2) 0.0490(11) Uani 1 1 d . . .
O7 O 0.3542(5) 0.9960(4) 0.33182(19) 0.0837(13) Uani 1 1 d . . .
C8 C 0.3927(6) 1.0666(5) 0.3674(2) 0.0612(15) Uani 1 1 d . . .
C26B C 0.186(3) 0.905(2) 0.0662(14) 0.035(6) Uani 0.203(16) 1 d P A 2
H26B H 0.1833 0.9934 0.0492 0.042 Uiso 0.203(16) 1 calc PR A 2
C27B C 0.262(3) 0.824(2) 0.0299(12) 0.031(6) Uani 0.203(16) 1 d P A 2
H27B H 0.2724 0.7346 0.0491 0.038 Uiso 0.203(16) 1 calc PR A 2
H6 H 0.868(7) 0.897(6) 0.377(3) 0.10(2) Uiso 1 1 d D . .
H1 H 0.575(7) 0.536(5) 0.137(2) 0.088(18) Uiso 1 1 d D . .
H3 H 1.015(7) 0.272(5) 0.2177(13) 0.068(15) Uiso 1 1 d D . .
H8 H 0.44(2) 1.172(14) 0.287(2) 0.28(6) Uiso 1 1 d D . .

loop_
_atom_site_aniso_label
_atom_site_aniso_U_11
_atom_site_aniso_U_22
_atom_site_aniso_U_33
_atom_site_aniso_U_23
_atom_site_aniso_U_13
_atom_site_aniso_U_12
O2 0.0410(13) 0.0369(13) 0.0285(12) -0.0173(10) 0.0108(10) -0.0133(10)
O3 0.0482(13) 0.0359(13) 0.0136(10) -0.0071(9) 0.0067(9) -0.0161(10)
N1 0.0292(13) 0.0335(15) 0.0189(12) -0.0114(10) 0.0045(10) -0.0062(11)
O4 0.0450(13) 0.0420(14) 0.0193(10) -0.0118(9) 0.0067(9) -0.0201(11)
O1 0.0460(14) 0.0412(14) 0.0252(11) -0.0178(10) 0.0189(10) -0.0166(11)
N2 0.0308(13) 0.0347(15) 0.0196(12) -0.0119(11) 0.0039(10) -0.0071(11)
C16 0.0234(14) 0.0321(16) 0.0161(13) -0.0089(11) 0.0022(11) -0.0043(12)
C2 0.0313(15) 0.0318(16) 0.0157(13) -0.0128(11) 0.0050(11) -0.0092(13)
C10 0.0341(15) 0.0309(16) 0.0171(13) -0.0090(11) 0.0068(12) -0.0110(13)
C11 0.0221(13) 0.0320(16) 0.0164(13) -0.0101(11) 0.0022(11) -0.0048(12)
C3 0.0323(15) 0.0289(16) 0.0163(13) -0.0106(11) 0.0042(11) -0.0095(12)
C9 0.0344(16) 0.0300(16) 0.0237(15) -0.0141(12) 0.0064(12) -0.0071(13)
C1 0.0272(14) 0.0324(16) 0.0152(12) -0.0111(11) 0.0027(11) -0.0045(12)
C4 0.0283(14) 0.0303(16) 0.0159(13) -0.0103(11) 0.0041(11) -0.0063(12)
C14 0.0290(15) 0.0308(16) 0.0207(14) -0.0130(12) 0.0037(12) -0.0075(12)
C12 0.0283(15) 0.0317(16) 0.0205(14) -0.0108(12) 0.0034(12) -0.0099(13)
C15 0.0313(15) 0.0307(16) 0.0187(14) -0.0121(12) 0.0042(12) -0.0103(13)
C13 0.0276(15) 0.0375(17) 0.0215(14) -0.0104(12) 0.0087(12) -0.0093(13)
C19 0.0424(18) 0.0304(17) 0.0278(16) -0.0125(13) 0.0088(14) -0.0103(14)
C18 0.0364(17) 0.0419(19) 0.0200(14) -0.0096(13) 0.0101(13) -0.0170(15)
C17 0.0428(18) 0.0357(17) 0.0189(14) -0.0126(12) 0.0045(13) -0.0156(14)
C20 0.0380(17) 0.0356(17) 0.0211(14) -0.0136(12) 0.0099(13) -0.0136(14)
C32 0.047(2) 0.0293(18) 0.0371(19) -0.0038(14) -0.0052(16) -0.0126(15)
C28 0.0266(15) 0.0393(19) 0.0254(16) -0.0072(13) -0.0057(12) -0.0081(14)
N4 0.0372(18) 0.076(3) 0.0364(18) -0.0063(18) -0.0004(14) 0.0035(18)
N3 0.0315(15) 0.061(2) 0.0321(16) -0.0179(15) -0.0026(12) 0.0018(14)
C22 0.0342(17) 0.0334(19) 0.052(2) -0.0194(16) -0.0146(16) -0.0016(15)
C23 0.0232(14) 0.050(2) 0.0236(15) -0.0136(14) -0.0034(12) -0.0021(14)
C26A 0.029(2) 0.029(3) 0.022(2) -0.0086(18) -0.0044(19) -0.0022(18)
C21 0.0302(17) 0.047(2) 0.048(2) 0.0078(18) -0.0043(16) -0.0122(16)
C24 0.0321(17) 0.0365(19) 0.048(2) -0.0107(16) -0.0036(15) -0.0092(15)
C25 0.0366(18) 0.048(2) 0.053(2) -0.0306(19) -0.0079(17) -0.0033(17)
C29 0.0378(19) 0.0315(19) 0.061(3) -0.0056(17) -0.0203(18) -0.0093(15)
C31 0.051(2) 0.056(3) 0.037(2) -0.0204(19) -0.0054(18) 0.0046(19)
C27A 0.027(2) 0.032(3) 0.026(3) -0.011(2) -0.0029(19) -0.007(2)
C30 0.0336(19) 0.068(3) 0.056(3) 0.033(2) -0.0078(19) -0.023(2)
O6 0.0595(18) 0.0486(18) 0.0430(16) -0.0202(13) 0.0088(14) 0.0056(14)
C7 0.0342(16) 0.0390(19) 0.0242(15) -0.0134(13) 0.0040(13) -0.0059(14)
C6 0.0436(19) 0.0344(18) 0.0308(17) -0.0125(14) 0.0023(14) -0.0092(15)
O5 0.0444(15) 0.072(2) 0.084(2) -0.0516(19) -0.0008(15) 0.0012(14)
O8 0.0523(18) 0.094(3) 0.0403(18) 0.0080(18) 0.0000(14) -0.0065(17)
C5 0.047(2) 0.056(3) 0.0273(18) -0.0190(17) -0.0097(16) 0.0121(19)
O7 0.080(2) 0.102(3) 0.0445(18) -0.0444(19) -0.0239(16) 0.025(2)
C8 0.0364(19) 0.092(4) 0.0155(16) -0.009(2) -0.0013(15) 0.027(2)
C26B 0.033(9) 0.021(11) 0.041(13) 0.000(7) 0.005(9) -0.001(7)
C27B 0.035(9) 0.019(10) 0.034(11) 0.003(7) 0.000(8) -0.009(7)

loop_
_atom_type_symbol
_atom_type_description
_atom_type_scat_dispersion_real
_atom_type_scat_dispersion_imag
_atom_type_scat_source
C C 0.0033 0.0016 'International Tables Vol C Tables 4.2.6.8 and 6.1.1.4'
H H 0.0000 0.0000 'International Tables Vol C Tables 4.2.6.8 and 6.1.1.4'
N N 0.0061 0.0033 'International Tables Vol C Tables 4.2.6.8 and 6.1.1.4'
O O 0.0106 0.0060 'International Tables Vol C Tables 4.2.6.8 and 6.1.1.4'

loop_
_geom_angle_atom_site_label_1
_geom_angle_atom_site_label_2
_geom_angle_atom_site_label_3
_geom_angle
_geom_angle_site_symmetry_1
_geom_angle_site_symmetry_3
C4 O3 H3 111(3) . .
C9 N1 C13 118.0(3) . .
C1 O1 H1 116(4) . .
C19 N2 C18 117.8(3) . .
C17 C16 C15 119.3(3) . .
C20 C16 C15 123.3(3) . .
C20 C16 C17 117.4(3) . .
C3 C2 H2 111.0 2_765 .
C3 C2 H2 111.0 . .
C3 C2 C3 91.0(2) 2_765 .
C1 C2 H2 111.0 . .
C1 C2 C3 114.8(2) . .
C1 C2 C3 116.7(2) . 2_765
C11 C10 H10 120.5 . .
C11 C10 C9 118.9(3) . .
C9 C10 H10 120.5 . .
C10 C11 C14 124.0(3) . .
C10 C11 C12 117.5(3) . .
C12 C11 C14 118.6(3) . .
C2 C3 C2 89.0(2) 2_765 .
C2 C3 H3A 112.6 2_765 .
C2 C3 H3A 112.6 . .
C4 C3 C2 114.4(2) . 2_765
C4 C3 C2 113.6(2) . .
C4 C3 H3A 112.6 . .
N1 C9 C10 123.0(3) . .
N1 C9 H9 118.5 . .
C10 C9 H9 118.5 . .
O2 C1 O1 125.2(3) . .
O2 C1 C2 124.0(3) . .
O1 C1 C2 110.7(3) . .
O3 C4 C3 113.4(2) . .
O4 C4 O3 124.6(3) . .
O4 C4 C3 121.9(3) . .
C11 C14 H14 117.4 . .
C15 C14 C11 125.3(3) . .
C15 C14 H14 117.4 . .
C11 C12 H12 120.1 . .
C13 C12 C11 119.7(3) . .
C13 C12 H12 120.1 . .
C16 C15 H15 117.4 . .
C14 C15 C16 125.2(3) . .
C14 C15 H15 117.4 . .
N1 C13 C12 122.8(3) . .
N1 C13 H13 118.6 . .
C12 C13 H13 118.6 . .
N2 C19 H19 118.2 . .
N2 C19 C20 123.5(3) . .
C20 C19 H19 118.2 . .
N2 C18 H18 118.5 . .
N2 C18 C17 123.0(3) . .
C17 C18 H18 118.5 . .
C16 C17 H17 120.5 . .
C18 C17 C16 119.1(3) . .
C18 C17 H17 120.5 . .
C16 C20 C19 119.1(3) . .
C16 C20 H20 120.4 . .
C19 C20 H20 120.4 . .
C28 C32 H32 120.2 . .
C31 C32 H32 120.2 . .
C31 C32 C28 119.5(4) . .
C32 C28 C27A 127.1(4) . .
C32 C28 C27B 95.9(9) . .
C29 C28 C32 117.1(3) . .
C29 C28 C27A 115.7(4) . .
C29 C28 C27B 146.7(9) . .
C31 N4 C30 118.0(4) . .
C25 N3 C21 117.9(3) . .
C23 C22 H22 120.6 . .
C23 C22 C21 118.7(3) . .
C21 C22 H22 120.6 . .
C22 C23 C26A 114.7(4) . .
C22 C23 C26B 149.7(9) . .
C24 C23 C22 116.5(3) . .
C24 C23 C26A 128.8(4) . .
C24 C23 C26B 93.8(9) . .
C23 C26A H26A 118.3 . .
C27A C26A C23 123.3(5) . .
C27A C26A H26A 118.3 . .
N3 C21 C22 122.2(3) . .
N3 C21 H21 118.9 . .
C22 C21 H21 118.9 . .
C23 C24 H24 119.9 . .
C25 C24 C23 120.1(4) . .
C25 C24 H24 119.9 . .
N3 C25 C24 124.5(4) . .
N3 C25 H25 117.8 . .
C24 C25 H25 117.8 . .
C28 C29 H29 120.8 . .
C28 C29 C30 118.4(4) . .
C30 C29 H29 120.8 . .
C32 C31 H31 117.4 . .
N4 C31 C32 125.2(4) . .
N4 C31 H31 117.4 . .
C28 C27A H27A 117.2 . .
C26A C27A C28 125.6(5) . .
C26A C27A H27A 117.2 . .
N4 C30 C29 121.7(3) . .
N4 C30 H30 119.2 . .
C29 C30 H30 119.2 . .
C5 O6 H6 118(4) . .
C6 C7 H7 110.2 . .
C6 C7 H7 110.2 2_676 .
C6 C7 C6 91.5(2) 2_676 .
C8 C7 H7 110.2 . .
C8 C7 C6 114.5(3) . .
C8 C7 C6 118.9(4) . 2_676
C7 C6 C7 88.5(2) 2_676 .
C7 C6 H6A 111.1 2_676 .
C7 C6 H6A 111.1 . .
C5 C6 C7 117.6(3) . 2_676
C5 C6 C7 115.6(3) . .
C5 C6 H6A 111.1 . .
C8 O8 H8 105(10) . .
O6 C5 C6 114.3(4) . .
O5 C5 O6 124.5(4) . .
O5 C5 C6 121.1(4) . .
O8 C8 C7 120.5(5) . .
O7 C8 C7 115.6(5) . .
O7 C8 O8 123.9(4) . .
C23 C26B H26B 122.6 . .
C27B C26B C23 114.8(19) . .
C27B C26B H26B 122.6 . .
C28 C27B H27B 122.3 . .
C26B C27B C28 115(2) . .
C26B C27B H27B 122.3 . .

loop_
_geom_bond_atom_site_label_1
_geom_bond_atom_site_label_2
_geom_bond_distance
_geom_bond_site_symmetry_2
O2 C1 1.214(4) .
O3 C4 1.317(4) .
O3 H3 0.848(19) .
N1 C9 1.332(4) .
N1 C13 1.338(4) .
O4 C4 1.210(4) .
O1 C1 1.310(4) .
O1 H1 0.86(2) .
N2 C19 1.320(4) .
N2 C18 1.333(4) .
C16 C15 1.471(4) .
C16 C17 1.394(4) .
C16 C20 1.385(4) .
C2 H2 1.0000 .
C2 C3 1.576(4) .
C2 C3 1.535(4) 2_765
C2 C1 1.513(4) .
C10 H10 0.9500 .
C10 C11 1.391(4) .
C10 C9 1.395(4) .
C11 C14 1.468(4) .
C11 C12 1.395(4) .
C3 C2 1.535(4) 2_765
C3 H3A 1.0000 .
C3 C4 1.517(4) .
C9 H9 0.9500 .
C14 H14 0.9500 .
C14 C15 1.329(4) .
C12 H12 0.9500 .
C12 C13 1.377(4) .
C15 H15 0.9500 .
C13 H13 0.9500 .
C19 H19 0.9500 .
C19 C20 1.391(4) .
C18 H18 0.9500 .
C18 C17 1.392(4) .
C17 H17 0.9500 .
C20 H20 0.9500 .
C32 H32 0.9500 .
C32 C28 1.382(5) .
C32 C31 1.357(6) .
C28 C29 1.378(5) .
C28 C27A 1.480(6) .
C28 C27B 1.56(2) .
N4 C31 1.291(6) .
N4 C30 1.318(7) .
N3 C21 1.325(5) .
N3 C25 1.308(5) .
C22 H22 0.9500 .
C22 C23 1.398(5) .
C22 C21 1.412(6) .
C23 C26A 1.474(6) .
C23 C24 1.386(5) .
C23 C26B 1.60(2) .
C26A H26A 0.9500 .
C26A C27A 1.324(10) .
C21 H21 0.9500 .
C24 H24 0.9500 .
C24 C25 1.355(6) .
C25 H25 0.9500 .
C29 H29 0.9500 .
C29 C30 1.436(7) .
C31 H31 0.9500 .
C27A H27A 0.9500 .
C30 H30 0.9500 .
O6 C5 1.292(6) .
O6 H6 0.85(2) .
C7 H7 1.0000 .
C7 C6 1.538(5) 2_676
C7 C6 1.571(4) .
C7 C8 1.505(5) .
C6 C7 1.538(5) 2_676
C6 H6A 1.0000 .
C6 C5 1.508(5) .
O5 C5 1.205(5) .
O8 C8 1.260(7) .
O8 H8 0.86(2) .
O7 C8 1.245(6) .
C26B H26B 0.9500 .
C26B C27B 1.26(4) .
C27B H27B 0.9500 .

loop_
_geom_torsion_atom_site_label_1
_geom_torsion_atom_site_label_2
_geom_torsion_atom_site_label_3
_geom_torsion_atom_site_label_4
_geom_torsion
_geom_torsion_site_symmetry_1
_geom_torsion_site_symmetry_4
N2 C19 C20 C16 -2.6(5) . .
N2 C18 C17 C16 -0.1(5) . .
C2 C3 C4 O3 104.8(3) . .
C2 C3 C4 O3 -154.9(3) 2_765 .
C2 C3 C4 O4 -72.5(4) . .
C2 C3 C4 O4 27.7(4) 2_765 .
C10 C11 C14 C15 -0.9(5) . .
C10 C11 C12 C13 1.9(4) . .
C11 C10 C9 N1 1.0(5) . .
C11 C14 C15 C16 179.9(3) . .
C11 C12 C13 N1 0.1(5) . .
C3 C2 C3 C2 0.0 2_765 2_765
C3 C2 C3 C4 116.3(3) 2_765 .
C3 C2 C1 O2 -0.5(4) 2_765 .
C3 C2 C1 O2 104.1(3) . .
C3 C2 C1 O1 -75.4(3) . .
C3 C2 C1 O1 180.0(2) 2_765 .
C9 N1 C13 C12 -1.6(4) . .
C9 C10 C11 C14 176.7(3) . .
C9 C10 C11 C12 -2.4(4) . .
C1 C2 C3 C2 -120.2(3) . 2_765
C1 C2 C3 C4 -3.8(4) . .
C14 C11 C12 C13 -177.3(3) . .
C12 C11 C14 C15 178.2(3) . .
C15 C16 C17 C18 176.7(3) . .
C15 C16 C20 C19 -175.4(3) . .
C13 N1 C9 C10 1.0(4) . .
C19 N2 C18 C17 0.9(5) . .
C18 N2 C19 C20 0.5(5) . .
C17 C16 C15 C14 -175.0(3) . .
C17 C16 C20 C19 3.3(5) . .
C20 C16 C15 C14 3.7(5) . .
C20 C16 C17 C18 -2.0(4) . .
C32 C28 C29 C30 0.2(4) . .
C32 C28 C27A C26A 1.9(6) . .
C32 C28 C27B C26B -166.6(14) . .
C28 C32 C31 N4 0.9(6) . .
C28 C29 C30 N4 0.4(5) . .
C22 C23 C26A C27A 178.2(3) . .
C22 C23 C24 C25 2.0(5) . .
C22 C23 C26B C27B -17(2) . .
C23 C22 C21 N3 0.5(5) . .
C23 C26A C27A C28 179.3(3) . .
C23 C24 C25 N3 -1.2(5) . .
C23 C26B C27B C28 175.2(9) . .
C26A C23 C24 C25 -176.1(3) . .
C21 N3 C25 C24 -0.1(5) . .
C21 C22 C23 C26A 176.7(3) . .
C21 C22 C23 C24 -1.6(4) . .
C21 C22 C23 C26B -178.4(12) . .
C24 C23 C26A C27A -3.7(6) . .
C24 C23 C26B C27B 166.3(14) . .
C25 N3 C21 C22 0.4(5) . .
C29 C28 C27A C26A 179.5(4) . .
C29 C28 C27B C26B 21(2) . .
C31 C32 C28 C29 -0.8(5) . .
C31 C32 C28 C27A 176.8(3) . .
C31 C32 C28 C27B -176.4(7) . .
C31 N4 C30 C29 -0.4(5) . .
C27A C28 C29 C30 -177.7(3) . .
C27A C28 C27B C26B 3.0(10) . .
C30 N4 C31 C32 -0.3(6) . .
C7 C6 C5 O6 59.7(4) . .
C7 C6 C5 O6 -42.8(4) 2_676 .
C7 C6 C5 O5 139.3(4) 2_676 .
C7 C6 C5 O5 -118.1(4) . .
C6 C7 C6 C7 0.001(2) 2_676 2_676
C6 C7 C6 C5 -120.1(4) 2_676 .
C6 C7 C8 O8 -2.7(5) 2_676 .
C6 C7 C8 O8 -109.3(4) . .
C6 C7 C8 O7 177.4(3) 2_676 .
C6 C7 C8 O7 70.9(4) . .
C8 C7 C6 C7 122.9(4) . 2_676
C8 C7 C6 C5 2.8(5) . .
C26B C23 C24 C25 -179.6(6) . .
C27B C28 C29 C30 172.2(12) . .
